data_7002658
loop_
_publ_author_name
'Henke, Florian'
'Schenk, Christian'
'Schnepf, Andreas'

_publ_section_title
;
 [Si(SiMe3)3]6Ge18M (M = Zn, Cd, Hg): neutral metalloid cluster
 compounds of germanium as highly soluble building blocks for
 supramolecular chemistry
;
_journal_issue 42
_journal_name_full 'Dalton Transactions'
_journal_page_first 9141
_journal_paper_doi 10.1039/b906551b
_journal_year 2009
_chemical_formula_sum 'C64 H186 Cd Ge18 Si24'
_chemical_formula_weight 3049.31
_chemical_name_systematic
;
?
;
_space_group_IT_number 14
_symmetry_cell_setting monoclinic
_symmetry_space_group_name_Hall '-P 2yn'
_symmetry_space_group_name_H-M 'P 1 21/n 1'
_atom_sites_solution_hydrogens geom
_atom_sites_solution_primary direct
_atom_sites_solution_secondary difmap
_audit_creation_method SHELXL-97
_cell_angle_alpha 90.00
_cell_angle_beta 92.23(3)
_cell_angle_gamma 90.00
_cell_formula_units_Z 2
_cell_length_a 14.956(3)
_cell_length_b 19.083(4)
_cell_length_c 23.622(5)
_cell_measurement_reflns_used 17856
_cell_measurement_temperature 149(2)
_cell_measurement_theta_max 26.12
_cell_measurement_theta_min 1.37
_cell_volume 6737(2)
_computing_structure_refinement 'SHELXL-97 (Sheldrick, 1997)'
_computing_structure_solution 'SHELXS-97 (Sheldrick, 1990)'
_diffrn_ambient_temperature 149(2)
_diffrn_measured_fraction_theta_full 0.992
_diffrn_measured_fraction_theta_max 0.992
_diffrn_radiation_monochromator graphite
_diffrn_radiation_source 'fine-focus sealed tube'
_diffrn_radiation_type MoK\a
_diffrn_radiation_wavelength 0.71073
_diffrn_reflns_av_R_equivalents 0.0427
_diffrn_reflns_av_sigmaI/netI 0.0365
_diffrn_reflns_limit_h_max 18
_diffrn_reflns_limit_h_min -18
_diffrn_reflns_limit_k_max 21
_diffrn_reflns_limit_k_min -23
_diffrn_reflns_limit_l_max 28
_diffrn_reflns_limit_l_min -28
_diffrn_reflns_number 45713
_diffrn_reflns_theta_full 25.70
_diffrn_reflns_theta_max 25.70
_diffrn_reflns_theta_min 1.37
_exptl_absorpt_coefficient_mu 4.344
_exptl_absorpt_correction_T_max 0.7873
_exptl_absorpt_correction_T_min 0.3165
_exptl_absorpt_correction_type numerical
_exptl_crystal_colour orange-red
_exptl_crystal_density_diffrn 1.503
_exptl_crystal_density_method 'not measured'
_exptl_crystal_description plate
_exptl_crystal_F_000 3060
_exptl_crystal_size_max 0.34
_exptl_crystal_size_mid 0.14
_exptl_crystal_size_min 0.06
_refine_diff_density_max 0.469
_refine_diff_density_min -0.774
_refine_diff_density_rms 0.087
_refine_ls_extinction_method none
_refine_ls_goodness_of_fit_ref 1.040
_refine_ls_hydrogen_treatment constr
_refine_ls_matrix_type full
_refine_ls_number_parameters 583
_refine_ls_number_reflns 12718
_refine_ls_number_restraints 21
_refine_ls_restrained_S_all 1.040
_refine_ls_R_factor_all 0.0574
_refine_ls_R_factor_gt 0.0397
_refine_ls_shift/su_max 0.001
_refine_ls_shift/su_mean 0.000
_refine_ls_structure_factor_coef Fsqd
_refine_ls_weighting_details 'calc w=1/[\s^2^(Fo^2^)+(0.0401P)^2^+5.5437P] where P=(Fo^2^+2Fc^2^)/3'
_refine_ls_weighting_scheme calc
_refine_ls_wR_factor_gt 0.0783
_refine_ls_wR_factor_ref 0.0835
_reflns_number_gt 10171
_reflns_number_total 12718
_reflns_threshold_expression >2sigma(I)
_cod_data_source_file b906551b.txt
_cod_data_source_block p361
_cod_original_sg_symbol_H-M P2(1)/n
_cod_database_code 7002658

loop_
_symmetry_equiv_pos_as_xyz
'x, y, z'
'-x+1/2, y+1/2, -z+1/2'
'-x, -y, -z'
'x-1/2, -y-1/2, z-1/2'

loop_
_atom_site_label
_atom_site_type_symbol
_atom_site_fract_x
_atom_site_fract_y
_atom_site_fract_z
_atom_site_U_iso_or_equiv
_atom_site_adp_type
_atom_site_occupancy
_atom_site_symmetry_multiplicity
_atom_site_calc_flag
_atom_site_refinement_flags
_atom_site_disorder_assembly
_atom_site_disorder_group
Cd1 Cd 0.5000 0.0000 0.0000 0.03320(11) Uani 1 2 d S . .
Ge2 Ge 0.39323(3) 0.09620(2) 0.062025(19) 0.02964(10) Uani 1 1 d . . .
Ge3 Ge 0.55468(3) 0.27983(3) 0.09528(2) 0.03506(11) Uani 1 1 d . . .
Ge4 Ge 0.57396(3) 0.05514(2) 0.10624(2) 0.03138(11) Uani 1 1 d . . .
Ge5 Ge 0.55135(3) 0.14397(2) 0.006222(19) 0.03050(10) Uani 1 1 d . . .
Ge6 Ge 0.57423(3) 0.19575(3) 0.183465(19) 0.03423(11) Uani 1 1 d . . .
Ge7 Ge 0.42706(3) 0.22019(3) 0.03770(2) 0.03607(11) Uani 1 1 d . . .
Ge8 Ge 0.45089(3) 0.10540(3) 0.16232(2) 0.03550(11) Uani 1 1 d . . .
Ge9 Ge 0.41229(3) 0.23458(3) 0.14490(2) 0.03344(11) Uani 1 1 d . . .
Ge10 Ge 0.65136(3) 0.16921(3) 0.09097(2) 0.03802(12) Uani 1 1 d . . .
Si1 Si 0.38369(7) 0.04743(6) 0.23907(5) 0.0283(2) Uani 1 1 d . . .
Si32 Si 0.25949(8) 0.21775(7) -0.08950(6) 0.0369(3) Uani 1 1 d . . .
Si3 Si 0.34479(7) 0.29083(6) -0.02856(5) 0.0293(2) Uani 1 1 d . . .
Si31 Si 0.25175(9) 0.36218(7) 0.02486(6) 0.0385(3) Uani 1 1 d . . .
Si2 Si 0.80668(7) 0.18964(7) 0.07958(5) 0.0318(3) Uani 1 1 d . . .
Si22 Si 0.87092(9) 0.21675(8) 0.16901(6) 0.0422(3) Uani 1 1 d . . .
Si21 Si 0.81856(9) 0.28505(8) 0.01715(6) 0.0441(3) Uani 1 1 d . . .
Si12 Si 0.38202(9) -0.07297(7) 0.21997(5) 0.0357(3) Uani 1 1 d . . .
Si11 Si 0.23799(9) 0.09329(8) 0.24327(7) 0.0450(3) Uani 1 1 d . . .
Si33 Si 0.44729(9) 0.35556(7) -0.08080(6) 0.0416(3) Uani 1 1 d . . .
Si23 Si 0.86891(9) 0.08660(8) 0.04369(6) 0.0428(3) Uani 1 1 d . . .
C21B C 0.7488(4) 0.2701(4) -0.0490(3) 0.0649(17) Uani 1 1 d . . .
H21A H 0.7663 0.2258 -0.0665 0.10(3) Uiso 1 1 calc R . .
H21B H 0.7579 0.3087 -0.0756 0.13(3) Uiso 1 1 calc R . .
H21C H 0.6855 0.2679 -0.0398 0.08(2) Uiso 1 1 calc R . .
C32A C 0.3270(4) 0.1408(3) -0.1114(2) 0.0509(13) Uani 1 1 d . . .
H32A H 0.3799 0.1572 -0.1307 0.069(19) Uiso 1 1 calc R . .
H32B H 0.2906 0.1111 -0.1371 0.08(2) Uiso 1 1 calc R . .
H32C H 0.3459 0.1137 -0.0778 0.10(3) Uiso 1 1 calc R . .
C33A C 0.5368(4) 0.3970(3) -0.0348(3) 0.0610(16) Uani 1 1 d . . .
H33A H 0.5699 0.3606 -0.0136 0.070(19) Uiso 1 1 calc R . .
H33B H 0.5095 0.4293 -0.0082 0.08(2) Uiso 1 1 calc R . .
H33C H 0.5778 0.4229 -0.0585 0.10(2) Uiso 1 1 calc R . .
C33B C 0.5010(4) 0.2953(3) -0.1322(3) 0.0562(15) Uani 1 1 d . . .
H33D H 0.5328 0.2579 -0.1114 0.09(2) Uiso 1 1 calc R . .
H33E H 0.5434 0.3218 -0.1545 0.12(3) Uiso 1 1 calc R . .
H33F H 0.4548 0.2747 -0.1576 0.058(17) Uiso 1 1 calc R . .
C23C C 0.8140(8) 0.0629(7) -0.0237(5) 0.158(6) Uani 1 1 d . . .
H23A H 0.7496 0.0576 -0.0188 0.30(10) Uiso 1 1 calc R . .
H23B H 0.8388 0.0186 -0.0371 0.10(2) Uiso 1 1 calc R . .
H23C H 0.8242 0.0999 -0.0516 0.40(15) Uiso 1 1 calc R . .
Si13 Si 0.47542(10) 0.07080(8) 0.32009(6) 0.0460(3) Uani 1 1 d . . .
C31B C 0.1860(3) 0.3079(3) 0.0741(2) 0.0526(14) Uani 1 1 d . . .
H31A H 0.1495 0.2740 0.0522 0.08(2) Uiso 1 1 calc R . .
H31B H 0.1468 0.3383 0.0956 0.12(3) Uiso 1 1 calc R . .
H31C H 0.2270 0.2828 0.1004 0.09(2) Uiso 1 1 calc R . .
C12A C 0.4985(4) -0.1079(3) 0.2262(3) 0.0658(17) Uani 1 1 d . . .
H12A H 0.5237 -0.0987 0.2644 0.12(3) Uiso 1 1 calc R . .
H12B H 0.5353 -0.0847 0.1983 0.10(3) Uiso 1 1 calc R . .
H12C H 0.4977 -0.1585 0.2191 0.10(3) Uiso 1 1 calc R . .
C33C C 0.3866(4) 0.4272(3) -0.1202(3) 0.0644(17) Uani 1 1 d . . .
H33G H 0.3391 0.4070 -0.1448 0.08(2) Uiso 1 1 calc R . .
H33H H 0.4287 0.4529 -0.1433 0.09(2) Uiso 1 1 calc R . .
H33I H 0.3603 0.4594 -0.0932 0.07(2) Uiso 1 1 calc R . .
C12B C 0.3121(5) -0.1182(3) 0.2722(3) 0.0643(18) Uani 1 1 d . . .
H12D H 0.3361 -0.1087 0.3106 0.10(3) Uiso 1 1 calc R . .
H12E H 0.3128 -0.1688 0.2651 0.10(3) Uiso 1 1 calc R . .
H12F H 0.2504 -0.1009 0.2684 0.10(3) Uiso 1 1 calc R . .
C31A C 0.1705(4) 0.4097(3) -0.0241(3) 0.0613(16) Uani 1 1 d . . .
H31D H 0.1344 0.3756 -0.0460 0.08(2) Uiso 1 1 calc R . .
H31E H 0.2035 0.4392 -0.0501 0.08(2) Uiso 1 1 calc R . .
H31F H 0.1312 0.4391 -0.0019 0.12(3) Uiso 1 1 calc R . .
C31C C 0.3204(4) 0.4267(3) 0.0663(3) 0.0672(18) Uani 1 1 d . . .
H31G H 0.3547 0.4554 0.0405 0.065(18) Uiso 1 1 calc R . .
H31H H 0.3616 0.4018 0.0926 0.07(2) Uiso 1 1 calc R . .
H31I H 0.2811 0.4569 0.0878 0.08(2) Uiso 1 1 calc R . .
C32B C 0.1589(3) 0.1862(3) -0.0530(3) 0.0570(15) Uani 1 1 d . . .
H32D H 0.1234 0.2264 -0.0414 0.08(2) Uiso 1 1 calc R . .
H32E H 0.1778 0.1588 -0.0196 0.060(18) Uiso 1 1 calc R . .
H32F H 0.1227 0.1567 -0.0790 0.08(2) Uiso 1 1 calc R . .
C22A C 0.8110(4) 0.2908(3) 0.2019(3) 0.0582(16) Uani 1 1 d . . .
H22A H 0.8126 0.3319 0.1771 0.11(3) Uiso 1 1 calc R . .
H22B H 0.8401 0.3022 0.2387 0.10(2) Uiso 1 1 calc R . .
H22C H 0.7486 0.2774 0.2074 0.09(2) Uiso 1 1 calc R . .
C11C C 0.2383(5) 0.1873(3) 0.2620(4) 0.074(2) Uani 1 1 d . . .
H11A H 0.2695 0.1939 0.2988 0.13(4) Uiso 1 1 calc R . .
H11B H 0.1765 0.2040 0.2639 0.09(2) Uiso 1 1 calc R . .
H11C H 0.2690 0.2140 0.2330 0.09(2) Uiso 1 1 calc R . .
C13C C 0.4361(6) 0.0181(5) 0.3814(3) 0.089(3) Uani 1 1 d . . .
H13A H 0.4382 -0.0318 0.3721 0.08(2) Uiso 1 1 calc R . .
H13B H 0.3745 0.0314 0.3893 0.062(19) Uiso 1 1 calc R . .
H13C H 0.4750 0.0274 0.4149 0.09(2) Uiso 1 1 calc R . .
C32C C 0.2222(4) 0.2693(4) -0.1536(2) 0.0600(15) Uani 1 1 d . . .
H32G H 0.1869 0.3097 -0.1420 0.09(2) Uiso 1 1 calc R . .
H32H H 0.1855 0.2395 -0.1791 0.11(3) Uiso 1 1 calc R . .
H32I H 0.2748 0.2857 -0.1734 0.10(3) Uiso 1 1 calc R . .
C22B C 0.8674(7) 0.1396(4) 0.2165(3) 0.092(3) Uani 1 1 d . . .
H22D H 0.8988 0.1003 0.1995 0.11(3) Uiso 1 1 calc R . .
H22E H 0.8050 0.1265 0.2221 0.11(3) Uiso 1 1 calc R . .
H22F H 0.8966 0.1512 0.2532 0.13(3) Uiso 1 1 calc R . .
C12C C 0.3370(5) -0.0915(4) 0.1470(3) 0.0708(18) Uani 1 1 d . . .
H12G H 0.3738 -0.0677 0.1195 0.12(3) Uiso 1 1 calc R . .
H12H H 0.2752 -0.0744 0.1429 0.056(17) Uiso 1 1 calc R . .
H12I H 0.3380 -0.1421 0.1401 0.10(2) Uiso 1 1 calc R . .
C11A C 0.1748(5) 0.0483(4) 0.2996(4) 0.090(3) Uani 1 1 d . . .
H11D H 0.1722 -0.0021 0.2917 0.14(4) Uiso 1 1 calc R . .
H11E H 0.1140 0.0672 0.3000 0.15(4) Uiso 1 1 calc R . .
H11F H 0.2053 0.0561 0.3365 0.12(4) Uiso 1 1 calc R . .
C13A C 0.4710(4) 0.1659(3) 0.3387(3) 0.0633(17) Uani 1 1 d . . .
H13D H 0.4918 0.1938 0.3069 0.09(2) Uiso 1 1 calc R . .
H13E H 0.5097 0.1747 0.3723 0.08(2) Uiso 1 1 calc R . .
H13F H 0.4094 0.1790 0.3465 0.08(2) Uiso 1 1 calc R . .
C13B C 0.5950(4) 0.0471(4) 0.3072(3) 0.0660(17) Uani 1 1 d . . .
H13G H 0.5986 -0.0028 0.2974 0.11(3) Uiso 1 1 calc R . .
H13H H 0.6320 0.0562 0.3415 0.10(3) Uiso 1 1 calc R . .
H13I H 0.6166 0.0753 0.2759 0.18(5) Uiso 1 1 calc R . .
C21A C 0.7850(5) 0.3690(3) 0.0497(3) 0.0712(18) Uani 1 1 d . . .
H21D H 0.8214 0.3771 0.0845 0.10(3) Uiso 1 1 calc R . .
H21E H 0.7217 0.3668 0.0588 0.10(3) Uiso 1 1 calc R . .
H21F H 0.7941 0.4075 0.0231 0.16(4) Uiso 1 1 calc R . .
C21C C 0.9386(4) 0.2949(5) -0.0027(3) 0.079(2) Uani 1 1 d . . .
H21G H 0.9587 0.2516 -0.0204 0.08(2) Uiso 1 1 calc R . .
H21H H 0.9760 0.3045 0.0314 0.08(2) Uiso 1 1 calc R . .
H21I H 0.9435 0.3339 -0.0294 0.10(3) Uiso 1 1 calc R . .
C22C C 0.9905(3) 0.2443(5) 0.1605(3) 0.073(2) Uani 1 1 d . . .
H22G H 1.0235 0.2060 0.1432 0.08(2) Uiso 1 1 calc R . .
H22H H 1.0181 0.2553 0.1978 0.13(3) Uiso 1 1 calc R . .
H22I H 0.9921 0.2858 0.1362 0.16(5) Uiso 1 1 calc R . .
C11B C 0.1788(5) 0.0812(6) 0.1733(4) 0.100(3) Uani 1 1 d . . .
H11G H 0.1782 0.0314 0.1633 0.16(5) Uiso 1 1 calc R . .
H11H H 0.2098 0.1077 0.1444 0.11(3) Uiso 1 1 calc R . .
H11I H 0.1172 0.0983 0.1753 0.073(19) Uiso 1 1 calc R . .
C23A C 0.8496(11) 0.0131(5) 0.0935(6) 0.148(5) Uani 1 1 d . . .
H23D H 0.8787 0.0237 0.1304 0.47(19) Uiso 1 1 calc R . .
H23E H 0.8746 -0.0301 0.0784 0.20(5) Uiso 1 1 calc R . .
H23F H 0.7851 0.0072 0.0980 0.45(17) Uiso 1 1 calc R . .
C23B C 0.9908(4) 0.0978(5) 0.0380(6) 0.113(4) Uani 1 1 d . . .
H23G H 1.0174 0.1112 0.0749 0.17(5) Uiso 1 1 calc R . .
H23H H 1.0024 0.1345 0.0102 0.21(7) Uiso 1 1 calc R . .
H23I H 1.0172 0.0536 0.0257 0.11(3) Uiso 1 1 calc R . .
C5 C 0.6888(7) 0.4470(5) 0.2387(5) 0.110(3) Uani 1 1 d D . .
H5A H 0.7482 0.4291 0.2502 0.164 Uiso 1 1 calc R A 1
H5B H 0.6819 0.4948 0.2530 0.164 Uiso 1 1 calc R A 1
H5C H 0.6822 0.4472 0.1972 0.164 Uiso 1 1 calc R A 1
C1 C 0.4347(9) 0.3673(8) 0.3375(6) 0.162(5) Uani 1 1 d D C .
H1A H 0.3872 0.3323 0.3404 0.243 Uiso 1 1 calc R . .
H1B H 0.4132 0.4128 0.3507 0.243 Uiso 1 1 calc R . .
H1C H 0.4870 0.3529 0.3609 0.243 Uiso 1 1 calc R . .
C2 C 0.4598(9) 0.3734(7) 0.2782(6) 0.146(4) Uani 1 1 d D . .
H2A H 0.4018 0.3807 0.2573 0.175 Uiso 1 1 calc R B 1
H2B H 0.4785 0.3253 0.2683 0.175 Uiso 1 1 calc R B 1
C3 C 0.5233(11) 0.4191(10) 0.2474(11) 0.123(9) Uani 0.50 1 d PD C 1
H3A H 0.5122 0.4136 0.2060 0.147 Uiso 0.50 1 calc PR C 1
H3B H 0.5124 0.4687 0.2571 0.147 Uiso 0.50 1 calc PR C 1
C4 C 0.6188(10) 0.4010(8) 0.2623(10) 0.103(6) Uani 0.50 1 d PD C 1
H4A H 0.6268 0.4014 0.3041 0.124 Uiso 0.50 1 calc PR C 1
H4B H 0.6297 0.3524 0.2495 0.124 Uiso 0.50 1 calc PR C 1
C4A C 0.5938(12) 0.4215(14) 0.2292(9) 0.135(11) Uani 0.50 1 d PD C 2
H4A1 H 0.5577 0.4587 0.2101 0.162 Uiso 0.50 1 calc PR C 2
H4A2 H 0.5935 0.3802 0.2038 0.162 Uiso 0.50 1 calc PR C 2
C3A C 0.5516(10) 0.4018(11) 0.2838(8) 0.106(7) Uani 0.50 1 d PD C 2
H3A1 H 0.5902 0.3666 0.3034 0.127 Uiso 0.50 1 calc PR C 2
H3A2 H 0.5505 0.4439 0.3082 0.127 Uiso 0.50 1 calc PR C 2

loop_
_atom_site_aniso_label
_atom_site_aniso_U_11
_atom_site_aniso_U_22
_atom_site_aniso_U_33
_atom_site_aniso_U_23
_atom_site_aniso_U_13
_atom_site_aniso_U_12
Cd1 0.0385(2) 0.0300(2) 0.0313(2) -0.0072(2) 0.00315(18) -0.00144(18)
Ge2 0.0303(2) 0.0308(2) 0.0279(2) -0.00121(19) 0.00288(17) -0.00330(18)
Ge3 0.0379(2) 0.0311(2) 0.0363(3) 0.0010(2) 0.00329(19) -0.00706(19)
Ge4 0.0327(2) 0.0318(2) 0.0297(2) -0.0003(2) 0.00203(18) 0.00071(18)
Ge5 0.0313(2) 0.0334(2) 0.0272(2) -0.0015(2) 0.00481(17) -0.00240(18)
Ge6 0.0349(2) 0.0411(3) 0.0266(2) -0.0024(2) 0.00030(18) -0.0069(2)
Ge7 0.0413(2) 0.0339(3) 0.0329(3) 0.0006(2) -0.00002(19) 0.0024(2)
Ge8 0.0415(2) 0.0356(3) 0.0299(2) 0.0007(2) 0.0071(2) -0.0047(2)
Ge9 0.0361(2) 0.0345(3) 0.0303(2) -0.0008(2) 0.00805(18) 0.00238(19)
Ge10 0.0308(2) 0.0439(3) 0.0397(3) -0.0063(2) 0.00484(19) -0.0055(2)
Si1 0.0319(6) 0.0289(6) 0.0244(6) 0.0022(5) 0.0035(4) -0.0002(5)
Si32 0.0359(6) 0.0403(7) 0.0343(7) -0.0062(6) 0.0001(5) 0.0032(5)
Si3 0.0318(5) 0.0291(6) 0.0271(6) 0.0004(5) 0.0041(4) 0.0016(5)
Si31 0.0395(6) 0.0384(7) 0.0379(7) -0.0072(6) 0.0061(5) 0.0058(5)
Si2 0.0259(5) 0.0394(7) 0.0302(6) -0.0028(5) 0.0022(4) -0.0038(5)
Si22 0.0412(7) 0.0494(8) 0.0357(7) -0.0073(6) -0.0036(5) -0.0042(6)
Si21 0.0344(6) 0.0517(8) 0.0463(8) 0.0126(7) 0.0050(6) -0.0067(6)
Si12 0.0463(7) 0.0294(6) 0.0317(7) -0.0001(5) 0.0032(5) 0.0005(5)
Si11 0.0387(7) 0.0433(8) 0.0542(9) 0.0088(7) 0.0155(6) 0.0083(6)
Si33 0.0473(7) 0.0392(7) 0.0389(7) 0.0103(6) 0.0099(6) -0.0023(6)
Si23 0.0338(6) 0.0481(8) 0.0462(8) -0.0131(7) 0.0005(6) 0.0022(6)
C21B 0.062(4) 0.079(5) 0.054(4) 0.019(4) -0.002(3) -0.006(3)
C32A 0.054(3) 0.048(3) 0.051(3) -0.015(3) 0.004(3) 0.006(2)
C33A 0.063(3) 0.055(4) 0.066(4) 0.013(3) 0.013(3) -0.021(3)
C33B 0.054(3) 0.066(4) 0.050(3) 0.000(3) 0.018(3) -0.006(3)
C23C 0.166(10) 0.173(11) 0.129(9) -0.119(9) -0.087(7) 0.112(8)
Si13 0.0560(8) 0.0536(9) 0.0280(7) 0.0010(6) -0.0037(6) -0.0148(7)
C31B 0.040(3) 0.073(4) 0.045(3) -0.010(3) 0.009(2) 0.003(3)
C12A 0.070(4) 0.040(3) 0.088(5) -0.001(3) 0.015(4) 0.011(3)
C33C 0.073(4) 0.061(4) 0.059(4) 0.026(3) 0.006(3) 0.001(3)
C12B 0.088(5) 0.038(3) 0.069(4) 0.004(3) 0.032(4) -0.009(3)
C31A 0.065(4) 0.056(4) 0.062(4) -0.002(3) 0.006(3) 0.025(3)
C31C 0.070(4) 0.060(4) 0.072(4) -0.029(4) 0.014(4) -0.006(3)
C32B 0.045(3) 0.063(4) 0.064(4) -0.021(3) 0.008(3) -0.012(3)
C22A 0.048(3) 0.072(4) 0.056(3) -0.030(3) 0.008(3) -0.011(3)
C11C 0.067(4) 0.049(4) 0.110(6) 0.014(4) 0.043(4) 0.020(3)
C13C 0.117(7) 0.105(7) 0.044(4) 0.014(4) -0.016(4) -0.055(5)
C32C 0.067(4) 0.067(4) 0.045(3) -0.001(3) -0.016(3) 0.010(3)
C22B 0.156(9) 0.073(5) 0.045(4) 0.004(4) -0.024(4) -0.009(5)
C12C 0.102(5) 0.057(4) 0.052(4) -0.012(3) -0.016(4) -0.004(4)
C11A 0.077(5) 0.070(5) 0.128(8) 0.035(5) 0.066(5) 0.021(4)
C13A 0.069(4) 0.071(4) 0.050(4) -0.022(3) 0.010(3) -0.017(3)
C13B 0.060(3) 0.074(5) 0.062(4) -0.002(4) -0.028(3) 0.000(3)
C21A 0.080(4) 0.049(4) 0.085(5) 0.008(4) 0.008(4) -0.015(3)
C21C 0.043(3) 0.120(7) 0.076(5) 0.044(5) 0.011(3) -0.009(4)
C22C 0.036(3) 0.108(6) 0.076(4) -0.042(5) -0.003(3) 0.002(3)
C11B 0.048(4) 0.155(9) 0.095(6) -0.018(6) -0.016(4) 0.037(5)
C23A 0.223(13) 0.056(5) 0.171(12) 0.022(6) 0.106(10) 0.050(7)
C23B 0.049(4) 0.091(6) 0.202(11) -0.072(8) 0.027(5) 0.002(4)
C5 0.128(8) 0.075(6) 0.127(8) 0.007(6) 0.018(6) 0.027(5)
C1 0.160(11) 0.165(13) 0.160(13) -0.037(11) 0.001(10) 0.054(10)
C2 0.137(10) 0.125(10) 0.174(14) -0.024(10) -0.007(9) -0.008(8)
C3 0.125(18) 0.068(12) 0.17(3) 0.004(14) -0.062(18) -0.007(13)
C4 0.115(15) 0.047(9) 0.15(2) 0.000(11) 0.017(14) 0.031(9)
C4A 0.19(3) 0.099(17) 0.115(19) 0.060(14) -0.061(19) -0.044(19)
C3A 0.104(14) 0.123(17) 0.090(13) -0.011(12) -0.016(11) 0.059(13)

loop_
_atom_type_symbol
_atom_type_description
_atom_type_scat_dispersion_real
_atom_type_scat_dispersion_imag
_atom_type_scat_source
C C 0.0033 0.0016 'International Tables Vol C Tables 4.2.6.8 and 6.1.1.4'
H H 0.0000 0.0000 'International Tables Vol C Tables 4.2.6.8 and 6.1.1.4'
Si Si 0.0817 0.0704 'International Tables Vol C Tables 4.2.6.8 and 6.1.1.4'
Ge Ge 0.1547 1.8001 'International Tables Vol C Tables 4.2.6.8 and 6.1.1.4'
Cd Cd -0.8075 1.2024 'International Tables Vol C Tables 4.2.6.8 and 6.1.1.4'

loop_
_geom_angle_atom_site_label_1
_geom_angle_atom_site_label_2
_geom_angle_atom_site_label_3
_geom_angle
_geom_angle_site_symmetry_1
_geom_angle_site_symmetry_3
_geom_angle_publ_flag
Ge5 Cd1 Ge5 180.000(19) . 3_655 ?
Ge5 Cd1 Ge2 60.819(18) . . ?
Ge5 Cd1 Ge2 119.181(18) 3_655 . ?
Ge5 Cd1 Ge2 119.181(18) . 3_655 ?
Ge5 Cd1 Ge2 60.819(18) 3_655 3_655 ?
Ge2 Cd1 Ge2 180.00(2) . 3_655 ?
Ge5 Cd1 Ge4 60.896(14) . . ?
Ge5 Cd1 Ge4 119.104(14) 3_655 . ?
Ge2 Cd1 Ge4 61.812(19) . . ?
Ge2 Cd1 Ge4 118.19(2) 3_655 . ?
Ge5 Cd1 Ge4 119.104(14) . 3_655 ?
Ge5 Cd1 Ge4 60.896(14) 3_655 3_655 ?
Ge2 Cd1 Ge4 118.189(19) . 3_655 ?
Ge2 Cd1 Ge4 61.811(19) 3_655 3_655 ?
Ge4 Cd1 Ge4 180.00(2) . 3_655 ?
Ge7 Ge2 Ge8 94.96(2) . . ?
Ge7 Ge2 Cd1 111.56(2) . . ?
Ge8 Ge2 Cd1 110.53(2) . . ?
Ge7 Ge2 Ge5 54.543(17) . . ?
Ge8 Ge2 Ge5 98.72(3) . . ?
Cd1 Ge2 Ge5 59.30(2) . . ?
Ge10 Ge3 Ge7 91.31(3) . . ?
Ge10 Ge3 Ge9 102.48(3) . . ?
Ge7 Ge3 Ge9 59.32(2) . . ?
Ge10 Ge3 Ge6 58.99(3) . . ?
Ge7 Ge3 Ge6 101.90(3) . . ?
Ge9 Ge3 Ge6 60.82(3) . . ?
Ge10 Ge4 Ge8 95.57(3) . . ?
Ge10 Ge4 Cd1 110.76(2) . . ?
Ge8 Ge4 Cd1 109.49(3) . . ?
Ge10 Ge4 Ge5 54.30(2) . . ?
Ge8 Ge4 Ge5 98.14(3) . . ?
Cd1 Ge4 Ge5 58.777(19) . . ?
Ge7 Ge5 Ge10 94.50(3) . . ?
Ge7 Ge5 Cd1 111.97(2) . . ?
Ge10 Ge5 Cd1 112.22(2) . . ?
Ge7 Ge5 Ge2 54.39(2) . . ?
Ge10 Ge5 Ge2 99.78(3) . . ?
Cd1 Ge5 Ge2 59.884(13) . . ?
Ge7 Ge5 Ge4 99.30(3) . . ?
Ge10 Ge5 Ge4 54.28(2) . . ?
Cd1 Ge5 Ge4 60.327(18) . . ?
Ge2 Ge5 Ge4 61.31(2) . . ?
Ge8 Ge6 Ge10 92.60(3) . . ?
Ge8 Ge6 Ge3 101.46(3) . . ?
Ge10 Ge6 Ge3 59.07(2) . . ?
Ge8 Ge6 Ge9 58.74(2) . . ?
Ge10 Ge6 Ge9 101.38(3) . . ?
Ge3 Ge6 Ge9 59.22(3) . . ?
Si3 Ge7 Ge2 125.94(4) . . ?
Si3 Ge7 Ge5 120.50(4) . . ?
Ge2 Ge7 Ge5 71.07(2) . . ?
Si3 Ge7 Ge9 121.87(4) . . ?
Ge2 Ge7 Ge9 81.25(2) . . ?
Ge5 Ge7 Ge9 116.75(3) . . ?
Si3 Ge7 Ge3 116.97(4) . . ?
Ge2 Ge7 Ge3 116.90(3) . . ?
Ge5 Ge7 Ge3 82.48(3) . . ?
Ge9 Ge7 Ge3 61.33(3) . . ?
Si1 Ge8 Ge2 123.37(4) . . ?
Si1 Ge8 Ge4 124.52(4) . . ?
Ge2 Ge8 Ge4 72.81(3) . . ?
Si1 Ge8 Ge6 119.14(4) . . ?
Ge2 Ge8 Ge6 116.90(3) . . ?
Ge4 Ge8 Ge6 79.75(2) . . ?
Si1 Ge8 Ge9 118.07(4) . . ?
Ge2 Ge8 Ge9 81.24(2) . . ?
Ge4 Ge8 Ge9 116.74(2) . . ?
Ge6 Ge8 Ge9 62.57(2) . . ?
Ge8 Ge9 Ge7 91.61(2) . . ?
Ge8 Ge9 Ge3 101.96(2) . . ?
Ge7 Ge9 Ge3 59.36(3) . . ?
Ge8 Ge9 Ge6 58.689(18) . . ?
Ge7 Ge9 Ge6 101.31(3) . . ?
Ge3 Ge9 Ge6 59.95(2) . . ?
Si2 Ge10 Ge4 128.21(4) . . ?
Si2 Ge10 Ge5 119.82(4) . . ?
Ge4 Ge10 Ge5 71.42(2) . . ?
Si2 Ge10 Ge6 122.55(4) . . ?
Ge4 Ge10 Ge6 79.78(2) . . ?
Ge5 Ge10 Ge6 116.50(3) . . ?
Si2 Ge10 Ge3 115.09(4) . . ?
Ge4 Ge10 Ge3 116.53(3) . . ?
Ge5 Ge10 Ge3 82.50(3) . . ?
Ge6 Ge10 Ge3 61.94(2) . . ?
Si12 Si1 Si13 110.13(7) . . ?
Si12 Si1 Si11 111.72(7) . . ?
Si13 Si1 Si11 113.99(8) . . ?
Si12 Si1 Ge8 108.12(6) . . ?
Si13 Si1 Ge8 106.34(6) . . ?
Si11 Si1 Ge8 106.17(6) . . ?
C32B Si32 C32A 109.2(3) . . ?
C32B Si32 C32C 108.9(3) . . ?
C32A Si32 C32C 109.7(3) . . ?
C32B Si32 Si3 109.78(19) . . ?
C32A Si32 Si3 110.52(19) . . ?
C32C Si32 Si3 108.8(2) . . ?
Si32 Si3 Si31 110.78(6) . . ?
Si32 Si3 Si33 109.87(7) . . ?
Si31 Si3 Si33 112.88(7) . . ?
Si32 Si3 Ge7 108.83(6) . . ?
Si31 Si3 Ge7 106.12(6) . . ?
Si33 Si3 Ge7 108.19(6) . . ?
C31C Si31 C31B 109.5(3) . . ?
C31C Si31 C31A 109.6(3) . . ?
C31B Si31 C31A 107.9(3) . . ?
C31C Si31 Si3 109.9(2) . . ?
C31B Si31 Si3 110.54(19) . . ?
C31A Si31 Si3 109.35(19) . . ?
Si22 Si2 Si23 110.85(7) . . ?
Si22 Si2 Si21 110.82(7) . . ?
Si23 Si2 Si21 112.39(7) . . ?
Si22 Si2 Ge10 107.56(6) . . ?
Si23 Si2 Ge10 107.82(6) . . ?
Si21 Si2 Ge10 107.17(6) . . ?
C22B Si22 C22A 108.9(4) . . ?
C22B Si22 C22C 109.6(4) . . ?
C22A Si22 C22C 107.9(3) . . ?
C22B Si22 Si2 110.5(3) . . ?
C22A Si22 Si2 110.9(2) . . ?
C22C Si22 Si2 108.9(2) . . ?
C21A Si21 C21B 109.1(3) . . ?
C21A Si21 C21C 107.0(4) . . ?
C21B Si21 C21C 108.3(3) . . ?
C21A Si21 Si2 112.3(2) . . ?
C21B Si21 Si2 110.7(2) . . ?
C21C Si21 Si2 109.2(2) . . ?
C12C Si12 C12B 109.5(3) . . ?
C12C Si12 C12A 108.0(3) . . ?
C12B Si12 C12A 109.2(3) . . ?
C12C Si12 Si1 111.5(2) . . ?
C12B Si12 Si1 109.2(2) . . ?
C12A Si12 Si1 109.4(2) . . ?
C11C Si11 C11B 109.2(5) . . ?
C11C Si11 C11A 105.8(3) . . ?
C11B Si11 C11A 109.8(5) . . ?
C11C Si11 Si1 112.2(2) . . ?
C11B Si11 Si1 109.0(2) . . ?
C11A Si11 Si1 110.7(2) . . ?
C33A Si33 C33C 107.6(3) . . ?
C33A Si33 C33B 108.8(3) . . ?
C33C Si33 C33B 109.8(3) . . ?
C33A Si33 Si3 112.58(19) . . ?
C33C Si33 Si3 109.4(2) . . ?
C33B Si33 Si3 108.75(19) . . ?
C23C Si23 C23B 112.2(6) . . ?
C23C Si23 C23A 106.9(8) . . ?
C23B Si23 C23A 108.2(7) . . ?
C23C Si23 Si2 110.6(3) . . ?
C23B Si23 Si2 109.7(3) . . ?
C23A Si23 Si2 109.2(3) . . ?
C13A Si13 C13C 108.9(4) . . ?
C13A Si13 C13B 108.3(3) . . ?
C13C Si13 C13B 108.9(4) . . ?
C13A Si13 Si1 110.5(2) . . ?
C13C Si13 Si1 109.6(2) . . ?
C13B Si13 Si1 110.5(2) . . ?
C4 C5 C4A 36.5(10) . . ?
C1 C2 C3A 102.3(13) . . ?
C1 C2 C3 134.3(15) . . ?
C3A C2 C3 39.2(10) . . ?
C4 C3 C2 111.6(14) . . ?
C5 C4 C3 116.9(14) . . ?
C3A C4A C5 112.1(14) . . ?
C2 C3A C4A 115.7(14) . . ?

loop_
_geom_bond_atom_site_label_1
_geom_bond_atom_site_label_2
_geom_bond_distance
_geom_bond_site_symmetry_2
_geom_bond_publ_flag
Cd1 Ge5 2.8548(7) . ?
Cd1 Ge5 2.8548(7) 3_655 ?
Cd1 Ge2 2.8720(7) . ?
Cd1 Ge2 2.8720(7) 3_655 ?
Cd1 Ge4 2.9006(8) . ?
Cd1 Ge4 2.9006(8) 3_655 ?
Ge2 Ge7 2.4914(8) . ?
Ge2 Ge8 2.4957(9) . ?
Ge2 Ge5 2.8988(9) . ?
Ge3 Ge10 2.5629(8) . ?
Ge3 Ge7 2.5664(9) . ?
Ge3 Ge9 2.6170(9) . ?
Ge3 Ge6 2.6367(8) . ?
Ge4 Ge10 2.4983(8) . ?
Ge4 Ge8 2.5003(9) . ?
Ge4 Ge5 2.9168(8) . ?
Ge5 Ge7 2.4963(8) . ?
Ge5 Ge10 2.4990(10) . ?
Ge6 Ge8 2.5600(8) . ?
Ge6 Ge10 2.5606(9) . ?
Ge6 Ge9 2.6596(9) . ?
Ge7 Si3 2.3730(14) . ?
Ge7 Ge9 2.5652(8) . ?
Ge8 Si1 2.3796(13) . ?
Ge8 Ge9 2.5614(9) . ?
Ge10 Si2 2.3810(13) . ?
Si1 Si12 2.3413(18) . ?
Si1 Si13 2.3537(19) . ?
Si1 Si11 2.3540(17) . ?
Si32 C32B 1.862(5) . ?
Si32 C32A 1.866(5) . ?
Si32 C32C 1.873(6) . ?
Si32 Si3 2.3457(19) . ?
Si3 Si31 2.3492(17) . ?
Si3 Si33 2.3549(17) . ?
Si31 C31C 1.858(6) . ?
Si31 C31B 1.866(6) . ?
Si31 C31A 1.878(6) . ?
Si2 Si22 2.3443(19) . ?
Si2 Si23 2.3478(19) . ?
Si2 Si21 2.3540(19) . ?
Si22 C22B 1.854(8) . ?
Si22 C22A 1.860(6) . ?
Si22 C22C 1.882(6) . ?
Si21 C21A 1.856(7) . ?
Si21 C21B 1.868(6) . ?
Si21 C21C 1.882(6) . ?
Si12 C12C 1.860(6) . ?
Si12 C12B 1.861(5) . ?
Si12 C12A 1.866(6) . ?
Si11 C11C 1.848(7) . ?
Si11 C11B 1.859(8) . ?
Si11 C11A 1.870(6) . ?
Si33 C33A 1.866(6) . ?
Si33 C33C 1.869(6) . ?
Si33 C33B 1.875(6) . ?
Si23 C23C 1.820(8) . ?
Si23 C23B 1.845(7) . ?
Si23 C23A 1.861(10) . ?
Si13 C13A 1.868(6) . ?
Si13 C13C 1.876(7) . ?
Si13 C13B 1.881(6) . ?
C5 C4 1.491(13) . ?
C5 C4A 1.511(14) . ?
C1 C2 1.470(12) . ?
C2 C3A 1.478(13) . ?
C2 C3 1.499(14) . ?
C3 C4 1.498(14) . ?
C4A C3A 1.505(14) . ?
